data_1548627
loop_
_publ_author_name
'Gruene, T.'
'Teng, Li.'
'Van Genderen, E.'
'Pinar, A. B.'
'Van Bokhoven, J. A.'

_publ_section_title
;
 Characterization at the level of individual crystals: single crystal MFI
 type zeolite grains
;
_journal_name_full 'Chemistry - A European Journal'
_journal_paper_doi 10.1002/chem.201704213
_journal_year 2017
_chemical_formula_sum 'O24 Si12'
_chemical_formula_weight 721.20
_space_group_crystal_system orthorhombic
_space_group_IT_number 62
_space_group_name_Hall '-P 2ac 2n'
_space_group_name_H-M_alt 'P n m a'
_symmetry_space_group_name_Hall '-P 2ac 2n'
_symmetry_space_group_name_H-M 'P n m a'
_atom_sites_solution_hydrogens .
_audit_creation_method SHELXL-2016/6
_cell_angle_alpha 90
_cell_angle_beta 90
_cell_angle_gamma 90
_cell_formula_units_Z 8
_cell_length_a 20.586(4)
_cell_length_b 20.008(4)
_cell_length_c 13.467(3)
_cell_measurement_temperature 293(2)
_cell_volume 5547(2)
_computing_structure_refinement 'SHELXL-2016/6 (Sheldrick, 2016)'
_computing_structure_solution 'SHELXT 2014/5 (Sheldrick, 2014)'
_diffrn_ambient_temperature 293(2)
_diffrn_measured_fraction_theta_full 0.690
_diffrn_measured_fraction_theta_max 0.690
_diffrn_radiation_wavelength 0.02508
_diffrn_reflns_av_R_equivalents 0.1487
_diffrn_reflns_av_unetI/netI 0.1103
_diffrn_reflns_Laue_measured_fraction_full 0.690
_diffrn_reflns_Laue_measured_fraction_max 0.690
_diffrn_reflns_limit_h_max 20
_diffrn_reflns_limit_h_min -20
_diffrn_reflns_limit_k_max 19
_diffrn_reflns_limit_k_min -19
_diffrn_reflns_limit_l_max 11
_diffrn_reflns_limit_l_min -11
_diffrn_reflns_number 6434
_diffrn_reflns_point_group_measured_fraction_full 0.690
_diffrn_reflns_point_group_measured_fraction_max 0.690
_diffrn_reflns_theta_full 0.720
_diffrn_reflns_theta_max 0.720
_diffrn_reflns_theta_min 0.064
_exptl_absorpt_coefficient_mu 0.276
_exptl_crystal_density_diffrn 1.727
_exptl_crystal_F_000 940
_refine_diff_density_max 0.265
_refine_diff_density_min -0.351
_refine_diff_density_rms 0.061
_refine_ls_extinction_coef .
_refine_ls_extinction_method none
_refine_ls_goodness_of_fit_ref 1.677
_refine_ls_hydrogen_treatment undef
_refine_ls_matrix_type full
_refine_ls_number_parameters 149
_refine_ls_number_reflns 2095
_refine_ls_number_restraints 48
_refine_ls_restrained_S_all 1.667
_refine_ls_R_factor_all 0.2537
_refine_ls_R_factor_gt 0.2009
_refine_ls_shift/su_max 0.000
_refine_ls_shift/su_mean 0.000
_refine_ls_structure_factor_coef Fsqd
_refine_ls_weighting_details 'w=1/[\s^2^(Fo^2^)+(0.2000P)^2^] where P=(Fo^2^+2Fc^2^)/3'
_refine_ls_weighting_scheme calc
_refine_ls_wR_factor_gt 0.4854
_refine_ls_wR_factor_ref 0.5187
_reflns_Friedel_coverage 0.000
_reflns_Friedel_fraction_full .
_reflns_Friedel_fraction_max .
_reflns_number_gt 1221
_reflns_number_total 2095
_reflns_threshold_expression 'I > 2\s(I)'
_cod_data_source_file zsm5_ChemEurJ.cif
_cod_data_source_block z2d
_cod_original_cell_volume 5546.9(19)
_cod_database_code 1548627
_shelx_shelxl_version_number 2016/6
_shelx_space_group_comment
;
The symmetry employed for this shelxl refinement is uniquely defined
by the following loop, which should always be used as a source of
symmetry information in preference to the above space-group names.
They are only intended as comments.
;

loop_
_space_group_symop_operation_xyz
'x, y, z'
'-x+1/2, -y, z+1/2'
'-x, y+1/2, -z'
'x+1/2, -y+1/2, -z+1/2'
'-x, -y, -z'
'x-1/2, y, -z-1/2'
'x, -y-1/2, z'
'-x-1/2, y-1/2, z-1/2'

loop_
_atom_site_label
_atom_site_type_symbol
_atom_site_fract_x
_atom_site_fract_y
_atom_site_fract_z
_atom_site_U_iso_or_equiv
_atom_site_adp_type
_atom_site_occupancy
_atom_site_site_symmetry_order
_atom_site_calc_flag
_atom_site_refinement_flags_posn
_atom_site_refinement_flags_adp
_atom_site_refinement_flags_occupancy
_atom_site_disorder_assembly
_atom_site_disorder_group
Si1 Si 0.4239(4) 1.0559(4) 0.6652(6) 0.015(3) Uiso 1 1 d D . . . .
Si2 Si 0.3080(4) 1.0294(4) 0.8094(7) 0.017(3) Uiso 1 1 d D . . . .
Si3 Si 0.2786(4) 1.0620(4) 1.0319(6) 0.015(3) Uiso 1 1 d D . . . .
Si4 Si 0.1235(3) 1.0635(3) 1.0287(6) 0.007(2) Uiso 1 1 d D . . . .
Si5 Si 0.0722(3) 1.0285(3) 0.8170(6) 0.009(2) Uiso 1 1 d D . . . .
Si6 Si 0.1859(4) 1.0585(4) 0.6737(6) 0.015(3) Uiso 1 1 d D . . . .
Si7 Si 0.4232(3) 0.8280(3) 0.6752(6) 0.011(2) Uiso 1 1 d D . . . .
Si8 Si 0.3075(3) 0.8700(4) 0.8157(7) 0.015(3) Uiso 1 1 d D . . . .
Si9 Si 0.2735(3) 0.8281(3) 1.0332(7) 0.015(3) Uiso 1 1 d D . . . .
Si10 Si 0.1199(3) 0.8276(3) 1.0295(7) 0.015(3) Uiso 1 1 d D . . . .
Si11 Si 0.0694(3) 0.8698(3) 0.8172(6) 0.009(2) Uiso 1 1 d D . . . .
Si12 Si 0.1861(3) 0.8272(3) 0.6805(7) 0.016(3) Uiso 1 1 d D . . . .
O1 O 0.3733(7) 1.0541(9) 0.7558(12) 0.062(6) Uiso 1 1 d D . . . .
O2 O 0.3072(7) 1.0598(8) 0.9204(8) 0.044(5) Uiso 1 1 d D . . . .
O3 O 0.2009(4) 1.0587(8) 1.0353(16) 0.052(5) Uiso 1 1 d D . . . .
O4 O 0.0989(8) 1.0643(8) 0.9154(8) 0.052(5) Uiso 1 1 d D . . . .
O5 O 0.1145(6) 1.0534(9) 0.7230(12) 0.051(5) Uiso 1 1 d D . . . .
O6 O 0.2435(7) 1.0538(9) 0.7536(13) 0.058(6) Uiso 1 1 d D . . . .
O7 O 0.3727(7) 0.8435(9) 0.7634(12) 0.056(5) Uiso 1 1 d D . . . .
O8 O 0.3072(7) 0.8432(9) 0.9280(9) 0.049(5) Uiso 1 1 d D . . . .
O9 O 0.1967(4) 0.8464(7) 1.0299(12) 0.026(4) Uiso 1 1 d D . . . .
O10 O 0.0895(8) 0.8333(9) 0.9192(9) 0.051(5) Uiso 1 1 d D . . . .
O11 O 0.1165(5) 0.8435(8) 0.7299(11) 0.037(4) Uiso 1 1 d D . . . .
O12 O 0.2415(6) 0.8479(9) 0.7594(13) 0.052(5) Uiso 1 1 d D . . . .
O13 O 0.3092(9) 0.9495(4) 0.814(2) 0.060(6) Uiso 1 1 d D . . . .
O14 O 0.0799(7) 0.9487(4) 0.8255(15) 0.041(5) Uiso 1 1 d D . . . .
O15 O 0.4182(7) 1.1261(6) 0.6079(12) 0.041(5) Uiso 1 1 d D . . . .
O16 O 0.4089(8) 0.9974(7) 0.5873(12) 0.048(5) Uiso 1 1 d D . . . .
O17 O 0.4024(7) 0.8683(6) 0.5775(11) 0.038(5) Uiso 1 1 d D . . . .
O18 O 0.1916(7) 1.1304(6) 0.6208(11) 0.033(4) Uiso 1 1 d D . . . .
O19 O 0.1941(7) 1.0025(6) 0.5890(11) 0.037(4) Uiso 1 1 d D . . . .
O20 O 0.1948(6) 0.8716(6) 0.5827(10) 0.032(4) Uiso 1 1 d D . . . .
O21 O -0.0026(4) 1.0480(7) 0.7955(12) 0.034(4) Uiso 1 1 d D . . . .
O22 O -0.0056(4) 0.8521(7) 0.7906(12) 0.035(4) Uiso 1 1 d D . . . .
O23 O 0.4279(10) 0.750000 0.6481(17) 0.032(6) Uiso 1 2 d DS . P . .
O24 O 0.1906(10) 0.750000 0.6476(18) 0.035(6) Uiso 1 2 d DS . P . .
O25 O 0.2843(8) 0.750000 1.0586(16) 0.018(5) Uiso 1 2 d DS . P . .
O26 O 0.1121(10) 0.750000 1.0579(18) 0.033(6) Uiso 1 2 d DS . P . .

loop_
_atom_type_symbol
_atom_type_description
_atom_type_scat_dispersion_real
_atom_type_scat_dispersion_imag
_atom_type_scat_source
O O 0.0000 0.0000 'International Tables Vol C Tables 4.2.6.8 and 6.1.1.4'
Si Si 0.0000 0.0000 'International Tables Vol C Tables 4.2.6.8 and 6.1.1.4'

loop_
_geom_angle_atom_site_label_1
_geom_angle_atom_site_label_2
_geom_angle_atom_site_label_3
_geom_angle
_geom_angle_site_symmetry_1
_geom_angle_site_symmetry_3
O16 Si1 O1 111.0(11) . .
O16 Si1 O15 108.0(12) . .
O1 Si1 O15 109.7(10) . .
O16 Si1 O21 108.9(9) . 6_657
O1 Si1 O21 111.0(10) . 6_657
O15 Si1 O21 108.1(9) . 6_657
O6 Si2 O13 109.6(11) . .
O6 Si2 O1 113.0(12) . .
O13 Si2 O1 108.1(11) . .
O6 Si2 O2 108.2(10) . .
O13 Si2 O2 109.9(11) . .
O1 Si2 O2 108.0(9) . .
O20 Si3 O3 111.4(9) 2_575 .
O20 Si3 O19 110.2(10) 2_575 2_575
O3 Si3 O19 107.6(9) . 2_575
O20 Si3 O2 107.3(8) 2_575 .
O3 Si3 O2 113.0(11) . .
O19 Si3 O2 107.3(9) 2_575 .
O16 Si4 O3 110.0(10) 2_575 .
O16 Si4 O17 107.9(11) 2_575 2_575
O3 Si4 O17 111.1(9) . 2_575
O16 Si4 O4 110.1(10) 2_575 .
O3 Si4 O4 111.6(11) . .
O17 Si4 O4 106.0(9) 2_575 .
O4 Si5 O14 110.5(9) . .
O4 Si5 O5 109.0(10) . .
O14 Si5 O5 108.0(10) . .
O4 Si5 O21 111.5(10) . .
O14 Si5 O21 110.2(9) . .
O5 Si5 O21 107.5(8) . .
O6 Si6 O19 111.0(10) . .
O6 Si6 O18 107.2(10) . .
O19 Si6 O18 107.5(11) . .
O6 Si6 O5 113.1(11) . .
O19 Si6 O5 110.1(10) . .
O18 Si6 O5 107.7(8) . .
O17 Si7 O23 108.6(10) . .
O17 Si7 O7 109.6(10) . .
O23 Si7 O7 113.2(11) . .
O17 Si7 O22 109.1(9) . 6_657
O23 Si7 O22 107.6(10) . 6_657
O7 Si7 O22 108.6(9) . 6_657
O13 Si8 O8 110.3(11) . .
O13 Si8 O7 107.7(11) . .
O8 Si8 O7 107.8(10) . .
O13 Si8 O12 106.7(10) . .
O8 Si8 O12 110.3(10) . .
O7 Si8 O12 113.9(11) . .
O8 Si9 O18 110.9(10) . 2_575
O8 Si9 O25 108.0(10) . .
O18 Si9 O25 106.4(9) 2_575 .
O8 Si9 O9 110.7(9) . .
O18 Si9 O9 109.8(9) 2_575 .
O25 Si9 O9 110.9(9) . .
O26 Si10 O15 110.5(10) . 2_575
O26 Si10 O10 104.4(11) . .
O15 Si10 O10 111.9(10) 2_575 .
O26 Si10 O9 108.7(10) . .
O15 Si10 O9 109.8(9) 2_575 .
O10 Si10 O9 111.3(10) . .
O14 Si11 O10 110.8(10) . .
O14 Si11 O11 107.0(9) . .
O10 Si11 O11 108.6(10) . .
O14 Si11 O22 111.1(9) . .
O10 Si11 O22 109.5(9) . .
O11 Si11 O22 109.9(8) . .
O20 Si12 O24 107.5(10) . .
O20 Si12 O11 109.1(9) . .
O24 Si12 O11 111.0(10) . .
O20 Si12 O12 108.7(10) . .
O24 Si12 O12 112.7(11) . .
O11 Si12 O12 107.7(10) . .
Si1 O1 Si2 153.2(14) . .
Si2 O2 Si3 151.1(11) . .
Si4 O3 Si3 172.4(14) . .
Si5 O4 Si4 152.7(12) . .
Si5 O5 Si6 146.3(12) . .
Si2 O6 Si6 161.0(14) . .
Si8 O7 Si7 158.1(14) . .
Si8 O8 Si9 153.6(12) . .
Si9 O9 Si10 153.6(10) . .
Si11 O10 Si10 156.3(13) . .
Si11 O11 Si12 154.4(11) . .
Si12 O12 Si8 166.7(14) . .
Si8 O13 Si2 177.3(15) . .
Si11 O14 Si5 164.3(12) . .
Si1 O15 Si10 148.7(11) . 2_574
Si4 O16 Si1 163.9(13) 2_574 .
Si7 O17 Si4 148.6(12) . 2_574
Si6 O18 Si9 144.7(11) . 2_574
Si3 O19 Si6 159.7(12) 2_574 .
Si3 O20 Si12 148.9(11) 2_574 .
Si1 O21 Si5 149.5(12) 6_557 .
Si7 O22 Si11 150.1(12) 6_557 .
Si7 O23 Si7 152.8(16) . 7_575
Si12 O24 Si12 147.4(16) . 7_575
Si9 O25 Si9 150.8(14) 7_575 .
Si10 O26 Si10 150.0(16) 7_575 .

loop_
_geom_bond_atom_site_label_1
_geom_bond_atom_site_label_2
_geom_bond_distance
_geom_bond_site_symmetry_2
Si1 O16 1.601(9) .
Si1 O1 1.604(9) .
Si1 O15 1.608(9) .
Si1 O21 1.610(8) 6_657
Si2 O6 1.600(8) .
Si2 O13 1.600(8) .
Si2 O1 1.604(9) .
Si2 O2 1.614(9) .
Si3 O20 1.592(8) 2_575
Si3 O3 1.601(8) .
Si3 O19 1.603(8) 2_575
Si3 O2 1.614(9) .
Si4 O16 1.599(8) 2_575
Si4 O3 1.600(8) .
Si4 O17 1.605(8) 2_575
Si4 O4 1.607(9) .
Si5 O4 1.604(9) .
Si5 O14 1.608(8) .
Si5 O5 1.614(9) .
Si5 O21 1.615(8) .
Si6 O6 1.604(9) .
Si6 O19 1.607(9) .
Si6 O18 1.611(9) .
Si6 O5 1.617(9) .
Si7 O17 1.602(9) .
Si7 O23 1.605(7) .
Si7 O7 1.609(9) .
Si7 O22 1.610(8) 6_657
Si8 O13 1.591(8) .
Si8 O8 1.605(9) .
Si8 O7 1.606(8) .
Si8 O12 1.617(8) .
Si9 O8 1.606(9) .
Si9 O18 1.611(9) 2_575
Si9 O25 1.615(7) .
Si9 O9 1.623(8) .
Si10 O26 1.607(8) .
Si10 O15 1.609(9) 2_575
Si10 O10 1.616(9) .
Si10 O9 1.624(8) .
Si11 O14 1.597(8) .
Si11 O10 1.610(9) .
Si11 O11 1.613(9) .
Si11 O22 1.623(8) .
Si12 O20 1.598(9) .
Si12 O24 1.610(8) .
Si12 O11 1.613(8) .
Si12 O12 1.613(9) .
